data_4340726
loop_
_publ_author_name
'Roy, Souvik'
'Mazinani, Shobeir K. S.'
'Groy, Thomas L.'
'Gan, Lu'
'Tarakeshwar, Pilarisetty'
'Mujica, Vladimiro'
'Jones, Anne K.'

_publ_section_title
;
 Catalytic Hydrogen Evolution by Fe(II) Carbonyls Featuring a Dithiolate
 and a Chelating Phosphine.
;
_journal_issue 17
_journal_name_full 'Inorganic chemistry'
_journal_page_first 8919
_journal_page_last 8929
_journal_paper_doi 10.1021/ic5012988
_journal_volume 53
_journal_year 2014
_chemical_formula_moiety 'C36 H33 Fe N O3 P2 S2, C H Cl3'
_chemical_formula_sum 'C37 H34 Cl3 Fe N O3 P2 S2'
_chemical_formula_weight 828.91
_space_group_crystal_system monoclinic
_space_group_IT_number 14
_space_group_name_Hall '-P 2ybc'
_space_group_name_H-M_alt 'P 1 21/c 1'
_symmetry_space_group_name_Hall '-P 2ybc'
_symmetry_space_group_name_H-M 'P 1 21/c 1'
_atom_sites_solution_hydrogens geom
_atom_sites_solution_primary direct
_atom_sites_solution_secondary difmap
_cell_angle_alpha 90
_cell_angle_beta 94.357(2)
_cell_angle_gamma 90
_cell_formula_units_Z 4
_cell_length_a 10.9358(18)
_cell_length_b 19.445(3)
_cell_length_c 17.386(3)
_cell_measurement_reflns_used 5070
_cell_measurement_temperature 123.(2)
_cell_measurement_theta_max 24.9947
_cell_measurement_theta_min 2.3496
_cell_volume 3686.4(10)
_computing_cell_refinement 'SAINT V7.68A (Bruker AXS, 2009)'
_computing_data_collection 'Bruker Instrument Service v2010, 9, 0, 0 (Bruker AXS, 2010)'
_computing_data_reduction 'SAINT V7.68A (Bruker AXS, 2009)'
_computing_molecular_graphics 'XShell ver. 6.3.1 (Bruker AXS, 2004)'
_computing_publication_material 'Bruker APEX2 v2010.9-1 (Bruker AXS, 2010)'
_computing_structure_refinement 'SHELXL-97 (Sheldrick, 2008)'
_computing_structure_solution 'SHELXS-97 (Sheldrick, 2008)'
_diffrn_ambient_temperature 123.(2)
_diffrn_detector_area_resol_mean 8.3330
_diffrn_measured_fraction_theta_full 0.999
_diffrn_measured_fraction_theta_max 0.999
_diffrn_measurement_device_type 'Bruker Smart APEX'
_diffrn_measurement_method '\w and \f scans'
_diffrn_radiation_monochromator graphite
_diffrn_radiation_type MoK\a
_diffrn_radiation_wavelength 0.71073
_diffrn_reflns_av_R_equivalents 0.0794
_diffrn_reflns_av_sigmaI/netI 0.0648
_diffrn_reflns_limit_h_max 13
_diffrn_reflns_limit_h_min -13
_diffrn_reflns_limit_k_max 23
_diffrn_reflns_limit_k_min -23
_diffrn_reflns_limit_l_max 20
_diffrn_reflns_limit_l_min -20
_diffrn_reflns_number 29548
_diffrn_reflns_theta_full 25.35
_diffrn_reflns_theta_max 25.35
_diffrn_reflns_theta_min 1.87
_diffrn_source_type 'sealed tube'
_exptl_absorpt_coefficient_mu 0.865
_exptl_absorpt_correction_T_max 0.94
_exptl_absorpt_correction_T_min 0.65
_exptl_absorpt_correction_type multi-scan
_exptl_absorpt_process_details 'SADABS Version 2008/1 (Bruker AXS, 2008)'
_exptl_crystal_colour 'clear dark red'
_exptl_crystal_density_diffrn 1.494
_exptl_crystal_density_method 'not measured'
_exptl_crystal_description needle
_exptl_crystal_F_000 1704
_exptl_crystal_size_max 0.380
_exptl_crystal_size_mid 0.090
_exptl_crystal_size_min 0.080
_refine_diff_density_max 1.317
_refine_diff_density_min -0.511
_refine_ls_extinction_method none
_refine_ls_goodness_of_fit_ref 1.070
_refine_ls_hydrogen_treatment constr
_refine_ls_matrix_type full
_refine_ls_number_parameters 443
_refine_ls_number_reflns 6735
_refine_ls_number_restraints 0
_refine_ls_restrained_S_all 1.070
_refine_ls_R_factor_all 0.0843
_refine_ls_R_factor_gt 0.0535
_refine_ls_shift/su_max 0.001
_refine_ls_shift/su_mean 0.000
_refine_ls_structure_factor_coef Fsqd
_refine_ls_weighting_details 'calc w=1/[\s^2^(Fo^2^)+(0.0811P)^2^+2.7073P] where P=(Fo^2^+2Fc^2^)/3'
_refine_ls_weighting_scheme calc
_refine_ls_wR_factor_gt 0.1326
_refine_ls_wR_factor_ref 0.1552
_reflns_number_gt 4852
_reflns_number_total 6735
_reflns_threshold_expression >2sigma(I)
_cod_data_source_file ic5012988_si_003.cif
_cod_data_source_block glyP2FeCObdt
_cod_depositor_comments 'Adding full bibliography for 4340725--4340726.cif.'
_cod_database_code 4340726

loop_
_space_group_symop_operation_xyz
'x, y, z'
'-x, y+1/2, -z+1/2'
'-x, -y, -z'
'x, -y-1/2, z-1/2'

loop_
_atom_site_type_symbol
_atom_site_label
_atom_site_fract_x
_atom_site_fract_y
_atom_site_fract_z
_atom_site_U_iso_or_equiv
_atom_site_adp_type
_atom_site_calc_flag
_atom_site_refinement_flags
_atom_site_occupancy
Fe Fe1 0.08162(5) 0.19022(3) 0.84810(3) 0.02113(17) Uani d . 1
S S1 0.26325(10) 0.19285(5) 0.91190(6) 0.0256(2) Uani d . 1
S S2 0.02739(10) 0.10860(5) 0.92414(6) 0.0257(3) Uani d . 1
P P1 0.16386(10) 0.24066(5) 0.74959(6) 0.0219(2) Uani d . 1
P P2 -0.07997(10) 0.16565(5) 0.76723(6) 0.0218(2) Uani d . 1
O O1 -0.0230(3) 0.31411(16) 0.90399(19) 0.0350(7) Uani d . 1
O O2 -0.2409(3) 0.40447(17) 0.56767(19) 0.0425(8) Uani d . 1
O O3 -0.1705(3) 0.39500(16) 0.69175(19) 0.0416(8) Uani d . 1
N N1 -0.0476(3) 0.26862(16) 0.65754(19) 0.0237(8) Uani d . 1
C C1 0.2541(4) 0.1370(2) 0.9899(2) 0.0262(9) Uani d . 1
C C2 0.1480(4) 0.0990(2) 0.9960(2) 0.0243(9) Uani d . 1
C C3 0.1372(4) 0.0534(2) 1.0579(2) 0.0289(10) Uani d . 1
H H3 0.0637 0.028 1.062 0.035 Uiso calc R 1
C C4 0.2339(4) 0.0459(2) 1.1124(3) 0.0323(10) Uani d . 1
H H4 0.2273 0.0151 1.1543 0.039 Uiso calc R 1
C C5 0.3419(4) 0.0832(2) 1.1067(2) 0.0316(10) Uani d . 1
H H5 0.4085 0.0771 1.1444 0.038 Uiso calc R 1
C C6 0.3527(4) 0.1288(2) 1.0465(3) 0.0314(10) Uani d . 1
H H6 0.426 0.1545 1.0433 0.038 Uiso calc R 1
C C7 0.0603(4) 0.3018(2) 0.6958(2) 0.0247(9) Uani d . 1
H H7A 0.0333 0.3371 0.732 0.03 Uiso calc R 1
H H7B 0.1061 0.3256 0.6566 0.03 Uiso calc R 1
C C8 -0.1101(4) 0.3119(2) 0.5975(2) 0.0283(10) Uani d . 1
H H8A -0.171 0.2833 0.5671 0.034 Uiso calc R 1
H H8B -0.0488 0.3275 0.5622 0.034 Uiso calc R 1
C C9 -0.1751(4) 0.3746(2) 0.6265(3) 0.0293(10) Uani d . 1
C C10 -0.3068(5) 0.4660(3) 0.5874(3) 0.0449(13) Uani d . 1
H H10A -0.3665 0.4543 0.6246 0.067 Uiso calc R 1
H H10B -0.3497 0.4851 0.5407 0.067 Uiso calc R 1
H H10C -0.2486 0.5 0.6102 0.067 Uiso calc R 1
C C11 -0.1352(4) 0.2401(2) 0.7094(2) 0.0242(9) Uani d . 1
H H11A -0.2106 0.2265 0.6779 0.029 Uiso calc R 1
H H11B -0.158 0.2769 0.7449 0.029 Uiso calc R 1
C C17 0.2971(4) 0.2960(2) 0.7715(2) 0.0252(9) Uani d . 1
C C18 0.2826(4) 0.3591(2) 0.8081(2) 0.0316(10) Uani d . 1
H H18 0.2038 0.3724 0.8223 0.038 Uiso calc R 1
C C19 0.3822(5) 0.4027(2) 0.8239(3) 0.0388(12) Uani d . 1
H H19 0.3715 0.446 0.8479 0.047 Uiso calc R 1
C C20 0.4975(5) 0.3822(3) 0.8043(3) 0.0421(13) Uani d . 1
H H20 0.5658 0.412 0.8142 0.051 Uiso calc R 1
C C21 0.5134(5) 0.3196(3) 0.7709(3) 0.0397(12) Uani d . 1
H H21 0.5931 0.3054 0.7594 0.048 Uiso calc R 1
C C22 0.4136(4) 0.2764(2) 0.7537(3) 0.0327(10) Uani d . 1
H H22 0.4254 0.2333 0.7296 0.039 Uiso calc R 1
C C23 0.2098(4) 0.1811(2) 0.6765(2) 0.0245(9) Uani d . 1
C C24 0.2097(4) 0.1991(2) 0.5987(3) 0.0309(10) Uani d . 1
H H24 0.1919 0.2451 0.583 0.037 Uiso calc R 1
C C25 0.2358(4) 0.1498(3) 0.5438(3) 0.0355(11) Uani d . 1
H H25 0.2353 0.1623 0.491 0.043 Uiso calc R 1
C C26 0.2621(4) 0.0833(3) 0.5660(3) 0.0367(11) Uani d . 1
H H26 0.2785 0.0499 0.5283 0.044 Uiso calc R 1
C C27 0.2647(4) 0.0646(2) 0.6431(3) 0.0378(11) Uani d . 1
H H27 0.2843 0.0188 0.6584 0.045 Uiso calc R 1
C C28 0.2383(4) 0.1135(2) 0.6978(3) 0.0298(10) Uani d . 1
H H28 0.2398 0.1006 0.7506 0.036 Uiso calc R 1
C C29 -0.2282(4) 0.1415(2) 0.8035(2) 0.0245(9) Uani d . 1
C C30 -0.3159(4) 0.1068(2) 0.7555(3) 0.0324(10) Uani d . 1
H H30 -0.2964 0.0935 0.7054 0.039 Uiso calc R 1
C C31 -0.4301(4) 0.0915(2) 0.7794(3) 0.0362(11) Uani d . 1
H H31 -0.4889 0.0683 0.7457 0.043 Uiso calc R 1
C C32 -0.4588(4) 0.1102(2) 0.8530(3) 0.0365(11) Uani d . 1
H H32 -0.5368 0.0993 0.8704 0.044 Uiso calc R 1
C C33 -0.3725(4) 0.1447(2) 0.9007(3) 0.0372(11) Uani d . 1
H H33 -0.392 0.158 0.9509 0.045 Uiso calc R 1
C C34 -0.2590(4) 0.1600(2) 0.8765(3) 0.0300(10) Uani d . 1
H H34 -0.2008 0.1836 0.9103 0.036 Uiso calc R 1
C C35 -0.0605(4) 0.0962(2) 0.6988(2) 0.0225(9) Uani d . 1
C C36 -0.0196(4) 0.0324(2) 0.7269(3) 0.0291(10) Uani d . 1
H H36 0.0055 0.0273 0.7801 0.035 Uiso calc R 1
C C37 -0.0153(4) -0.0234(2) 0.6782(3) 0.0302(10) Uani d . 1
H H37 0.0128 -0.0665 0.698 0.036 Uiso calc R 1
C C38 -0.0520(4) -0.0168(2) 0.6001(2) 0.0304(10) Uani d . 1
H H38 -0.0502 -0.0554 0.5669 0.036 Uiso calc R 1
C C39 -0.0911(4) 0.0466(2) 0.5713(3) 0.0323(10) Uani d . 1
H H39 -0.1164 0.0513 0.5181 0.039 Uiso calc R 1
C C40 -0.0935(4) 0.1033(2) 0.6196(2) 0.0290(10) Uani d . 1
H H40 -0.1175 0.1469 0.5991 0.035 Uiso calc R 1
C C41 0.0174(4) 0.2646(2) 0.8794(2) 0.0250(9) Uani d . 1
Cl Cl1 0.71558(12) 0.17521(6) 0.45521(7) 0.0412(3) Uani d . 1
Cl Cl2 0.56475(13) 0.07432(7) 0.52323(10) 0.0544(4) Uani d . 1
Cl Cl3 0.56203(12) 0.21494(7) 0.57716(8) 0.0467(3) Uani d . 1
C C1S 0.5759(5) 0.1610(2) 0.4966(3) 0.0398(12) Uani d . 1
H H1S 0.5073 0.1716 0.4571 0.048 Uiso calc R 1

loop_
_atom_site_aniso_label
_atom_site_aniso_U_11
_atom_site_aniso_U_22
_atom_site_aniso_U_33
_atom_site_aniso_U_12
_atom_site_aniso_U_13
_atom_site_aniso_U_23
Fe1 0.0264(3) 0.0197(3) 0.0167(3) 0.0000(2) -0.0025(2) 0.0012(2)
S1 0.0265(6) 0.0276(6) 0.0216(5) -0.0022(4) -0.0040(4) 0.0040(4)
S2 0.0311(6) 0.0245(5) 0.0205(5) -0.0030(4) -0.0048(4) 0.0036(4)
P1 0.0265(6) 0.0200(5) 0.0186(5) -0.0003(4) -0.0020(4) 0.0013(4)
P2 0.0267(6) 0.0194(5) 0.0186(5) -0.0004(4) -0.0026(4) 0.0012(4)
O1 0.0390(19) 0.0278(17) 0.0383(19) 0.0028(14) 0.0038(15) -0.0082(14)
O2 0.050(2) 0.0403(19) 0.0359(19) 0.0087(16) -0.0078(16) 0.0140(16)
O3 0.056(2) 0.0330(18) 0.0338(19) 0.0098(15) -0.0116(16) -0.0034(15)
N1 0.033(2) 0.0192(17) 0.0183(17) -0.0010(15) -0.0041(15) 0.0030(14)
C1 0.038(3) 0.023(2) 0.017(2) 0.0039(18) -0.0028(18) -0.0018(17)
C2 0.034(2) 0.023(2) 0.0152(19) 0.0024(18) -0.0023(17) -0.0048(16)
C3 0.040(3) 0.020(2) 0.027(2) -0.0005(18) -0.0033(19) 0.0026(18)
C4 0.048(3) 0.025(2) 0.023(2) 0.006(2) -0.001(2) 0.0042(18)
C5 0.034(3) 0.035(2) 0.024(2) 0.005(2) -0.0098(19) 0.0016(19)
C6 0.033(2) 0.033(2) 0.027(2) -0.002(2) -0.0040(19) 0.000(2)
C7 0.031(2) 0.021(2) 0.020(2) 0.0003(17) -0.0051(18) -0.0002(17)
C8 0.039(3) 0.027(2) 0.018(2) -0.0046(19) -0.0056(18) 0.0052(17)
C9 0.028(2) 0.029(2) 0.029(3) -0.0043(18) -0.0073(19) 0.009(2)
C10 0.045(3) 0.038(3) 0.050(3) 0.012(2) -0.005(2) 0.015(2)
C11 0.027(2) 0.022(2) 0.022(2) 0.0007(17) -0.0032(17) 0.0007(17)
C17 0.033(2) 0.024(2) 0.017(2) -0.0067(18) -0.0095(17) 0.0072(17)
C18 0.040(3) 0.031(2) 0.023(2) -0.001(2) -0.0076(19) 0.0018(19)
C19 0.051(3) 0.029(2) 0.034(3) -0.005(2) -0.014(2) 0.003(2)
C20 0.043(3) 0.046(3) 0.035(3) -0.020(2) -0.016(2) 0.011(2)
C21 0.032(3) 0.051(3) 0.035(3) -0.006(2) -0.003(2) 0.007(2)
C22 0.030(3) 0.036(3) 0.031(2) 0.001(2) -0.002(2) 0.002(2)
C23 0.025(2) 0.027(2) 0.021(2) -0.0009(17) 0.0003(17) -0.0014(17)
C24 0.036(3) 0.031(2) 0.026(2) -0.0018(19) 0.0018(19) 0.0011(19)
C25 0.039(3) 0.044(3) 0.024(2) -0.003(2) 0.002(2) -0.007(2)
C26 0.030(3) 0.045(3) 0.034(3) -0.001(2) 0.001(2) -0.018(2)
C27 0.036(3) 0.029(2) 0.048(3) 0.003(2) -0.002(2) -0.006(2)
C28 0.033(2) 0.027(2) 0.027(2) 0.0007(19) -0.0046(19) -0.0008(19)
C29 0.026(2) 0.023(2) 0.023(2) 0.0020(17) -0.0040(17) 0.0036(17)
C30 0.031(3) 0.035(3) 0.030(2) 0.0012(19) -0.002(2) -0.005(2)
C31 0.032(3) 0.038(3) 0.038(3) -0.003(2) -0.005(2) -0.002(2)
C32 0.026(2) 0.034(3) 0.050(3) -0.002(2) 0.004(2) 0.006(2)
C33 0.036(3) 0.041(3) 0.035(3) 0.006(2) 0.006(2) -0.003(2)
C34 0.031(2) 0.030(2) 0.029(2) -0.0006(19) 0.0028(19) -0.0038(19)
C35 0.027(2) 0.021(2) 0.019(2) -0.0034(17) -0.0007(17) 0.0004(17)
C36 0.033(2) 0.024(2) 0.029(2) -0.0011(18) -0.0071(19) 0.0047(18)
C37 0.036(3) 0.021(2) 0.034(3) -0.0011(18) 0.000(2) 0.0026(19)
C38 0.039(3) 0.028(2) 0.024(2) -0.0041(19) -0.0014(19) -0.0092(18)
C39 0.042(3) 0.034(3) 0.020(2) 0.001(2) -0.0054(19) -0.0007(19)
C40 0.037(3) 0.023(2) 0.026(2) 0.0017(18) -0.0043(19) 0.0025(18)
C41 0.024(2) 0.028(2) 0.022(2) -0.0052(18) -0.0020(17) 0.0018(18)
Cl1 0.0445(7) 0.0430(7) 0.0352(6) -0.0068(5) -0.0040(5) 0.0051(5)
Cl2 0.0471(8) 0.0335(7) 0.0837(11) -0.0048(6) 0.0120(7) 0.0028(7)
Cl3 0.0472(8) 0.0465(7) 0.0446(7) 0.0061(6) -0.0088(6) -0.0116(6)
C1S 0.045(3) 0.032(3) 0.040(3) -0.001(2) -0.012(2) -0.002(2)

loop_
_atom_type_symbol
_atom_type_description
_atom_type_scat_dispersion_real
_atom_type_scat_dispersion_imag
_atom_type_scat_source
C C 0.0033 0.0016 'International Tables Vol C Tables 4.2.6.8 and 6.1.1.4'
H H 0.0000 0.0000 'International Tables Vol C Tables 4.2.6.8 and 6.1.1.4'
N N 0.0061 0.0033 'International Tables Vol C Tables 4.2.6.8 and 6.1.1.4'
O O 0.0106 0.0060 'International Tables Vol C Tables 4.2.6.8 and 6.1.1.4'
P P 0.1023 0.0942 'International Tables Vol C Tables 4.2.6.8 and 6.1.1.4'
S S 0.1246 0.1234 'International Tables Vol C Tables 4.2.6.8 and 6.1.1.4'
Cl Cl 0.1484 0.1585 'International Tables Vol C Tables 4.2.6.8 and 6.1.1.4'
Fe Fe 0.3463 0.8444 'International Tables Vol C Tables 4.2.6.8 and 6.1.1.4'

loop_
_geom_angle_atom_site_label_1
_geom_angle_atom_site_label_2
_geom_angle_atom_site_label_3
_geom_angle
C41 Fe1 S2 106.58(14)
C41 Fe1 S1 101.30(14)
S2 Fe1 S1 89.31(4)
C41 Fe1 P1 94.11(14)
S2 Fe1 P1 159.20(5)
S1 Fe1 P1 88.60(4)
C41 Fe1 P2 93.28(14)
S2 Fe1 P2 89.27(4)
S1 Fe1 P2 165.14(5)
P1 Fe1 P2 87.49(4)
C1 S1 Fe1 105.93(15)
C2 S2 Fe1 106.55(15)
C23 P1 C17 105.2(2)
C23 P1 C7 104.38(19)
C17 P1 C7 100.06(19)
C23 P1 Fe1 114.01(14)
C17 P1 Fe1 117.54(14)
C7 P1 Fe1 113.94(15)
C35 P2 C11 106.03(18)
C35 P2 C29 100.62(19)
C11 P2 C29 97.27(19)
C35 P2 Fe1 116.40(14)
C11 P2 Fe1 112.88(14)
C29 P2 Fe1 121.01(14)
C9 O2 C10 115.2(4)
C7 N1 C8 112.7(3)
C7 N1 C11 115.4(3)
C8 N1 C11 111.2(3)
C2 C1 C6 119.1(4)
C2 C1 S1 119.2(3)
C6 C1 S1 121.7(3)
C1 C2 C3 120.9(4)
C1 C2 S2 118.5(3)
C3 C2 S2 120.6(3)
C4 C3 C2 119.3(4)
C4 C3 H3 120.4
C2 C3 H3 120.4
C3 C4 C5 120.5(4)
C3 C4 H4 119.7
C5 C4 H4 119.7
C6 C5 C4 120.6(4)
C6 C5 H5 119.7
C4 C5 H5 119.7
C5 C6 C1 119.6(4)
C5 C6 H6 120.2
C1 C6 H6 120.2
N1 C7 P1 112.9(3)
N1 C7 H7A 109.0
P1 C7 H7A 109.0
N1 C7 H7B 109.0
P1 C7 H7B 109.0
H7A C7 H7B 107.8
N1 C8 C9 115.5(3)
N1 C8 H8A 108.4
C9 C8 H8A 108.4
N1 C8 H8B 108.4
C9 C8 H8B 108.4
H8A C8 H8B 107.5
O3 C9 O2 124.2(4)
O3 C9 C8 126.3(4)
O2 C9 C8 109.5(4)
O2 C10 H10A 109.5
O2 C10 H10B 109.5
H10A C10 H10B 109.5
O2 C10 H10C 109.5
H10A C10 H10C 109.5
H10B C10 H10C 109.5
N1 C11 P2 115.4(3)
N1 C11 H11A 108.4
P2 C11 H11A 108.4
N1 C11 H11B 108.4
P2 C11 H11B 108.4
H11A C11 H11B 107.5
C22 C17 C18 118.7(4)
C22 C17 P1 121.6(3)
C18 C17 P1 119.7(3)
C19 C18 C17 120.8(5)
C19 C18 H18 119.6
C17 C18 H18 119.6
C20 C19 C18 119.2(5)
C20 C19 H19 120.4
C18 C19 H19 120.4
C21 C20 C19 120.5(4)
C21 C20 H20 119.7
C19 C20 H20 119.7
C20 C21 C22 120.4(5)
C20 C21 H21 119.8
C22 C21 H21 119.8
C17 C22 C21 120.3(5)
C17 C22 H22 119.8
C21 C22 H22 119.8
C28 C23 C24 118.6(4)
C28 C23 P1 118.9(3)
C24 C23 P1 122.4(3)
C25 C24 C23 120.2(4)
C25 C24 H24 119.9
C23 C24 H24 119.9
C26 C25 C24 120.3(4)
C26 C25 H25 119.9
C24 C25 H25 119.9
C25 C26 C27 120.4(4)
C25 C26 H26 119.8
C27 C26 H26 119.8
C26 C27 C28 119.5(4)
C26 C27 H27 120.3
C28 C27 H27 120.3
C27 C28 C23 121.0(4)
C27 C28 H28 119.5
C23 C28 H28 119.5
C34 C29 C30 118.0(4)
C34 C29 P2 121.9(3)
C30 C29 P2 120.0(3)
C31 C30 C29 121.5(4)
C31 C30 H30 119.2
C29 C30 H30 119.2
C30 C31 C32 119.6(4)
C30 C31 H31 120.2
C32 C31 H31 120.2
C33 C32 C31 119.2(4)
C33 C32 H32 120.4
C31 C32 H32 120.4
C34 C33 C32 120.9(4)
C34 C33 H33 119.5
C32 C33 H33 119.5
C33 C34 C29 120.8(4)
C33 C34 H34 119.6
C29 C34 H34 119.6
C36 C35 C40 118.8(4)
C36 C35 P2 118.8(3)
C40 C35 P2 122.3(3)
C37 C36 C35 120.7(4)
C37 C36 H36 119.7
C35 C36 H36 119.7
C36 C37 C38 120.4(4)
C36 C37 H37 119.8
C38 C37 H37 119.8
C39 C38 C37 119.6(4)
C39 C38 H38 120.2
C37 C38 H38 120.2
C38 C39 C40 120.4(4)
C38 C39 H39 119.8
C40 C39 H39 119.8
C39 C40 C35 120.1(4)
C39 C40 H40 120.0
C35 C40 H40 120.0
O1 C41 Fe1 176.7(4)
Cl2 C1S Cl1 109.8(3)
Cl2 C1S Cl3 110.5(3)
Cl1 C1S Cl3 111.2(3)
Cl2 C1S H1S 108.4
Cl1 C1S H1S 108.4
Cl3 C1S H1S 108.4

loop_
_geom_bond_atom_site_label_1
_geom_bond_atom_site_label_2
_geom_bond_distance
Fe1 C41 1.715(4)
Fe1 S2 2.1767(12)
Fe1 S1 2.2007(12)
Fe1 P1 2.2222(12)
Fe1 P2 2.2249(12)
S1 C1 1.746(4)
S2 C2 1.757(4)
P1 C23 1.818(4)
P1 C17 1.828(4)
P1 C7 1.847(4)
P2 C35 1.822(4)
P2 C11 1.839(4)
P2 C29 1.844(4)
O1 C41 1.154(5)
O2 C9 1.337(5)
O2 C10 1.450(6)
O3 C9 1.199(5)
N1 C7 1.461(5)
N1 C8 1.468(5)
N1 C11 1.472(5)
C1 C2 1.386(6)
C1 C6 1.412(6)
C2 C3 1.407(6)
C3 C4 1.373(6)
C3 H3 0.95
C4 C5 1.394(7)
C4 H4 0.95
C5 C6 1.385(6)
C5 H5 0.95
C6 H6 0.95
C7 H7A 0.99
C7 H7B 0.99
C8 C9 1.516(6)
C8 H8A 0.99
C8 H8B 0.99
C10 H10A 0.98
C10 H10B 0.98
C10 H10C 0.98
C11 H11A 0.99
C11 H11B 0.99
C17 C22 1.387(6)
C17 C18 1.397(6)
C18 C19 1.392(6)
C18 H18 0.95
C19 C20 1.389(7)
C19 H19 0.95
C20 C21 1.365(7)
C20 H20 0.95
C21 C22 1.391(7)
C21 H21 0.95
C22 H22 0.95
C23 C28 1.395(6)
C23 C24 1.398(6)
C24 C25 1.397(6)
C24 H24 0.95
C25 C26 1.374(7)
C25 H25 0.95
C26 C27 1.387(7)
C26 H26 0.95
C27 C28 1.391(6)
C27 H27 0.95
C28 H28 0.95
C29 C34 1.386(6)
C29 C30 1.396(6)
C30 C31 1.378(6)
C30 H30 0.95
C31 C32 1.390(7)
C31 H31 0.95
C32 C33 1.381(7)
C32 H32 0.95
C33 C34 1.373(6)
C33 H33 0.95
C34 H34 0.95
C35 C36 1.394(6)
C35 C40 1.404(6)
C36 C37 1.379(6)
C36 H36 0.95
C37 C38 1.391(6)
C37 H37 0.95
C38 C39 1.386(6)
C38 H38 0.95
C39 C40 1.387(6)
C39 H39 0.95
C40 H40 0.95
Cl1 C1S 1.759(5)
Cl2 C1S 1.754(5)
Cl3 C1S 1.766(5)
C1S H1S 1.0
